data_7241525
loop_
_publ_author_name
'Jing, Chang-Qing'
'Li, Jing-Zhao'
'Xu, Te'
'Jiang, Kuan'
'Zhao, Xue-Jie'
'Wu, Yu-Fang'
'Xue, Nian-Ting'
'Jing, Zhi-Hong'
'Lei, Xiao-Wu'

_publ_section_title
;
 Organic cations directed 1D [Pb3Br10]4&#x2212; chains: syntheses, crystal
 structures, and photoluminescence properties
;
_journal_issue 2
_journal_name_full CrystEngComm
_journal_page_first 292
_journal_page_last 298
_journal_paper_doi 10.1039/D0CE01457E
_journal_volume 23
_journal_year 2021
_chemical_formula_sum 'C14 H36 Br10 N4 O2 Pb3'
_chemical_formula_weight 1713.14
_space_group_crystal_system monoclinic
_space_group_IT_number 14
_space_group_name_Hall '-P 2ybc'
_space_group_name_H-M_alt 'P 1 21/c 1'
_atom_sites_solution_hydrogens geom
_audit_creation_method SHELXL-2018/3
_audit_update_record
;
2020-11-04 deposited with the CCDC.	2020-11-05 downloaded from the CCDC.
;
_cell_angle_alpha 90
_cell_angle_beta 118.5478(12)
_cell_angle_gamma 90
_cell_formula_units_Z 2
_cell_length_a 11.3186(13)
_cell_length_b 15.9262(17)
_cell_length_c 11.5922(13)
_cell_measurement_reflns_used 6453
_cell_measurement_temperature 296(2)
_cell_measurement_theta_max 27.559
_cell_measurement_theta_min 2.048
_cell_volume 1835.6(4)
_computing_structure_refinement 'SHELXL-2018/3 (Sheldrick, 2018)'
_computing_structure_solution 'SHELXT 2014/5 (Sheldrick, 2014)'
_diffrn_ambient_temperature 296(2)
_diffrn_measured_fraction_theta_full 1.000
_diffrn_measured_fraction_theta_max 0.997
_diffrn_measurement_device_type 'Bruker APEX-II CCD'
_diffrn_radiation_type MoK\a
_diffrn_radiation_wavelength 0.71073
_diffrn_reflns_av_R_equivalents 0.0663
_diffrn_reflns_av_unetI/netI 0.0582
_diffrn_reflns_Laue_measured_fraction_full 1.000
_diffrn_reflns_Laue_measured_fraction_max 0.997
_diffrn_reflns_limit_h_max 14
_diffrn_reflns_limit_h_min -14
_diffrn_reflns_limit_k_max 20
_diffrn_reflns_limit_k_min -20
_diffrn_reflns_limit_l_max 15
_diffrn_reflns_limit_l_min -14
_diffrn_reflns_number 21579
_diffrn_reflns_point_group_measured_fraction_full 1.000
_diffrn_reflns_point_group_measured_fraction_max 0.997
_diffrn_reflns_theta_full 25.242
_diffrn_reflns_theta_max 27.559
_diffrn_reflns_theta_min 2.048
_exptl_absorpt_coefficient_mu 24.627
_exptl_absorpt_correction_T_max 0.601
_exptl_absorpt_correction_T_min 0.312
_exptl_absorpt_correction_type multi-scan
_exptl_crystal_colour yellowish
_exptl_crystal_density_diffrn 3.100
_exptl_crystal_description prism
_exptl_crystal_F_000 1520
_refine_diff_density_max 2.360
_refine_diff_density_min -3.344
_refine_diff_density_rms 0.259
_refine_ls_extinction_method none
_refine_ls_goodness_of_fit_ref 1.110
_refine_ls_hydrogen_treatment constr
_refine_ls_matrix_type full
_refine_ls_number_parameters 141
_refine_ls_number_reflns 4227
_refine_ls_number_restraints 0
_refine_ls_restrained_S_all 1.110
_refine_ls_R_factor_all 0.0684
_refine_ls_R_factor_gt 0.0478
_refine_ls_shift/su_max 0.041
_refine_ls_shift/su_mean 0.008
_refine_ls_structure_factor_coef Fsqd
_refine_ls_weighting_details 'w=1/[\s^2^(Fo^2^)+(0.1000P)^2^] where P=(Fo^2^+2Fc^2^)/3'
_refine_ls_weighting_scheme calc
_refine_ls_wR_factor_gt 0.1565
_refine_ls_wR_factor_ref 0.1674
_reflns_Friedel_coverage 0.985
_reflns_Friedel_fraction_full 1.000
_reflns_Friedel_fraction_max 0.987
_reflns_number_gt 3222
_reflns_number_total 4227
_reflns_threshold_expression 'I > 2\s(I)'
_cod_data_source_file d0ce01457e2.cif
_cod_data_source_block 1
_cod_depositor_comments 'Adding full bibliography for 7241525--7241527.cif.'
_cod_original_sg_symbol_H-M 'P 21/c'
_cod_database_code 7241525
_shelx_shelxl_version_number 2018/3
_shelx_space_group_comment
;
The symmetry employed for this shelxl refinement is uniquely defined
by the following loop, which should always be used as a source of
symmetry information in preference to the above space-group names.
They are only intended as comments.
;

loop_
_space_group_symop_operation_xyz
'x, y, z'
'-x, y+1/2, -z+1/2'
'-x, -y, -z'
'x, -y-1/2, z-1/2'

loop_
_atom_site_label
_atom_site_type_symbol
_atom_site_fract_x
_atom_site_fract_y
_atom_site_fract_z
_atom_site_U_iso_or_equiv
_atom_site_adp_type
_atom_site_occupancy
_atom_site_site_symmetry_order
_atom_site_calc_flag
_atom_site_refinement_flags_posn
_atom_site_refinement_flags_adp
_atom_site_refinement_flags_occupancy
_atom_site_disorder_assembly
_atom_site_disorder_group
Pb1 Pb 0.000000 0.500000 0.500000 0.03197(19) Uani 1 2 d S . P . .
Pb2 Pb 0.30172(4) 0.48878(3) 0.86722(4) 0.03411(17) Uani 1 1 d . . . . .
Br4 Br 0.11333(12) 0.35116(7) 0.68851(11) 0.0380(3) Uani 1 1 d . . . . .
Br3 Br 0.04122(12) 0.58858(9) 0.74928(12) 0.0435(3) Uani 1 1 d . . . . .
Br2 Br 0.29392(13) 0.53772(9) 0.59670(13) 0.0447(3) Uani 1 1 d . . . . .
Br1 Br 0.46057(12) 0.63577(8) 1.03866(12) 0.0420(3) Uani 1 1 d . . . . .
O1 O 0.0550(8) 0.8068(6) 0.5866(9) 0.045(2) Uani 1 1 d . . . . .
C7 C 0.0907(11) 0.8906(8) 0.6262(12) 0.039(3) Uani 1 1 d . . . . .
H7A H 0.017373 0.918127 0.632029 0.046 Uiso 1 1 calc R U . . .
H7B H 0.105176 0.919857 0.560573 0.046 Uiso 1 1 calc R U . . .
N1 N 0.3304(9) 0.8508(6) 0.7536(8) 0.029(2) Uani 1 1 d . . . . .
H1C H 0.353399 0.879500 0.692233 0.034 Uiso 1 1 calc R U . . .
C6 C 0.4529(11) 0.8530(8) 0.8895(12) 0.042(3) Uani 1 1 d . . . . .
H6A H 0.475293 0.911014 0.916386 0.051 Uiso 1 1 calc R U . . .
H6B H 0.430112 0.826089 0.951403 0.051 Uiso 1 1 calc R U . . .
C5 C 0.2896(11) 0.7645(8) 0.7069(12) 0.039(3) Uani 1 1 d . . . . .
H5A H 0.273887 0.733062 0.769967 0.046 Uiso 1 1 calc R U . . .
H5B H 0.360063 0.736538 0.696413 0.046 Uiso 1 1 calc R U . . .
C4 C 0.6916(11) 0.8143(10) 1.0337(14) 0.063(5) Uani 1 1 d . . . . .
H4A H 0.717166 0.872274 1.058877 0.076 Uiso 1 1 calc R U . . .
H4B H 0.666783 0.789705 1.095631 0.076 Uiso 1 1 calc R U . . .
C3 C 0.2124(12) 0.8960(8) 0.7530(12) 0.041(3) Uani 1 1 d . . . . .
H3A H 0.194763 0.871861 0.820092 0.049 Uiso 1 1 calc R U . . .
H3B H 0.235712 0.954591 0.774835 0.049 Uiso 1 1 calc R U . . .
C2 C 0.1599(12) 0.7686(10) 0.5743(13) 0.050(4) Uani 1 1 d . . . . .
H2A H 0.176983 0.799978 0.512112 0.060 Uiso 1 1 calc R U . . .
H2B H 0.133241 0.712148 0.540214 0.060 Uiso 1 1 calc R U . . .
N2 N 0.8068(10) 0.7677(8) 1.0377(11) 0.050(3) Uani 1 1 d . . . . .
H2C H 0.876111 0.769938 1.118532 0.075 Uiso 1 1 calc R U . . .
H2D H 0.783387 0.714380 1.015534 0.075 Uiso 1 1 calc R U . . .
H2E H 0.829996 0.790764 0.981534 0.075 Uiso 1 1 calc R U . . .
Br5 Br 0.29079(18) 0.42756(12) 1.09428(17) 0.0709(5) Uiso 1 1 d . . . . .
C1 C 0.5720(11) 0.8110(8) 0.8958(11) 0.036(3) Uiso 1 1 d . . . . .
H1A H 0.596037 0.838052 0.834924 0.043 Uiso 1 1 calc R U . . .
H1B H 0.550281 0.752861 0.869075 0.043 Uiso 1 1 calc R U . . .

loop_
_atom_site_aniso_label
_atom_site_aniso_U_11
_atom_site_aniso_U_22
_atom_site_aniso_U_33
_atom_site_aniso_U_23
_atom_site_aniso_U_13
_atom_site_aniso_U_12
Pb1 0.0324(3) 0.0276(3) 0.0276(3) 0.0010(2) 0.0076(3) 0.0033(2)
Pb2 0.0316(3) 0.0319(3) 0.0286(3) -0.00201(17) 0.0062(2) 0.00107(17)
Br4 0.0430(6) 0.0285(6) 0.0328(6) -0.0037(5) 0.0102(5) -0.0032(5)
Br3 0.0451(7) 0.0410(7) 0.0381(7) -0.0012(5) 0.0148(6) 0.0135(5)
Br2 0.0440(7) 0.0457(8) 0.0479(7) 0.0040(6) 0.0248(6) 0.0000(6)
Br1 0.0374(6) 0.0340(7) 0.0437(7) -0.0047(5) 0.0107(5) 0.0008(5)
O1 0.026(4) 0.043(6) 0.057(5) -0.002(4) 0.013(4) -0.009(4)
C7 0.027(6) 0.035(7) 0.040(7) -0.005(5) 0.005(5) 0.000(5)
N1 0.030(5) 0.030(5) 0.026(5) 0.004(4) 0.014(4) -0.006(4)
C6 0.029(6) 0.040(7) 0.036(6) 0.000(5) -0.002(5) -0.005(5)
C5 0.025(5) 0.032(6) 0.048(7) -0.020(6) 0.008(5) -0.002(5)
C4 0.015(5) 0.076(11) 0.070(10) 0.046(9) -0.001(6) 0.000(6)
C3 0.042(7) 0.040(7) 0.044(7) -0.004(6) 0.023(6) 0.008(6)
C2 0.031(6) 0.056(9) 0.048(7) -0.030(7) 0.006(6) 0.002(6)
N2 0.029(5) 0.057(8) 0.059(7) 0.020(6) 0.017(5) 0.011(5)

loop_
_atom_type_symbol
_atom_type_description
_atom_type_scat_dispersion_real
_atom_type_scat_dispersion_imag
_atom_type_scat_source
C C 0.0033 0.0016 'International Tables Vol C Tables 4.2.6.8 and 6.1.1.4'
H H 0.0000 0.0000 'International Tables Vol C Tables 4.2.6.8 and 6.1.1.4'
N N 0.0061 0.0033 'International Tables Vol C Tables 4.2.6.8 and 6.1.1.4'
O O 0.0106 0.0060 'International Tables Vol C Tables 4.2.6.8 and 6.1.1.4'
Br Br -0.2901 2.4595 'International Tables Vol C Tables 4.2.6.8 and 6.1.1.4'
Pb Pb -3.3944 10.1111 'International Tables Vol C Tables 4.2.6.8 and 6.1.1.4'

loop_
_geom_angle_atom_site_label_1
_geom_angle_atom_site_label_2
_geom_angle_atom_site_label_3
_geom_angle
_geom_angle_site_symmetry_1
_geom_angle_site_symmetry_3
_geom_angle_publ_flag
Br2 Pb1 Br2 180.0 3_566 . ?
Br2 Pb1 Br3 94.96(4) 3_566 . ?
Br2 Pb1 Br3 85.04(4) . . ?
Br2 Pb1 Br3 85.04(4) 3_566 3_566 ?
Br2 Pb1 Br3 94.96(4) . 3_566 ?
Br3 Pb1 Br3 180.00(2) . 3_566 ?
Br2 Pb1 Br4 97.04(4) 3_566 . ?
Br2 Pb1 Br4 82.97(4) . . ?
Br3 Pb1 Br4 81.91(3) . . ?
Br3 Pb1 Br4 98.09(3) 3_566 . ?
Br2 Pb1 Br4 82.97(4) 3_566 3_566 ?
Br2 Pb1 Br4 97.03(4) . 3_566 ?
Br3 Pb1 Br4 98.09(3) . 3_566 ?
Br3 Pb1 Br4 81.91(3) 3_566 3_566 ?
Br4 Pb1 Br4 180.0 . 3_566 ?
Br5 Pb2 Br3 97.63(5) . . ?
Br5 Pb2 Br1 86.17(5) . . ?
Br3 Pb2 Br1 92.00(4) . . ?
Br5 Pb2 Br4 93.21(5) . . ?
Br3 Pb2 Br4 81.84(4) . . ?
Br1 Pb2 Br4 173.68(4) . . ?
Br5 Pb2 Br1 82.52(5) . 3_667 ?
Br3 Pb2 Br1 171.08(4) . 3_667 ?
Br1 Pb2 Br1 96.91(3) . 3_667 ?
Br4 Pb2 Br1 89.24(4) . 3_667 ?
Br5 Pb2 Br2 173.21(5) . . ?
Br3 Pb2 Br2 82.23(4) . . ?
Br1 Pb2 Br2 100.62(4) . . ?
Br4 Pb2 Br2 80.04(4) . . ?
Br1 Pb2 Br2 96.56(4) 3_667 . ?
Pb1 Br4 Pb2 81.24(3) . . ?
Pb2 Br3 Pb1 81.97(3) . . ?
Pb1 Br2 Pb2 79.89(3) . . ?
Pb2 Br1 Pb2 83.09(3) . 3_667 ?
C2 O1 C7 108.7(10) . . ?
O1 C7 C3 111.8(10) . . ?
C5 N1 C3 108.8(9) . . ?
C5 N1 C6 111.9(9) . . ?
C3 N1 C6 111.0(9) . . ?
C1 C6 N1 113.6(11) . . ?
N1 C5 C2 108.1(10) . . ?
N2 C4 C1 110.1(13) . . ?
C7 C3 N1 112.5(10) . . ?
O1 C2 C5 111.6(10) . . ?
C6 C1 C4 111.7(11) . . ?

loop_
_geom_bond_atom_site_label_1
_geom_bond_atom_site_label_2
_geom_bond_distance
_geom_bond_site_symmetry_2
_geom_bond_publ_flag
Pb1 Br2 3.0200(13) 3_566 ?
Pb1 Br2 3.0200(13) . ?
Pb1 Br3 3.0446(13) . ?
Pb1 Br3 3.0446(13) 3_566 ?
Pb1 Br4 3.0594(12) . ?
Pb1 Br4 3.0595(12) 3_566 ?
Pb2 Br5 2.864(2) . ?
Pb2 Br3 3.0391(13) . ?
Pb2 Br1 3.0409(13) . ?
Pb2 Br4 3.0692(12) . ?
Pb2 Br1 3.0916(13) 3_667 ?
Pb2 Br2 3.1914(15) . ?
O1 C2 1.400(15) . ?
O1 C7 1.406(14) . ?
C7 C3 1.460(16) . ?
N1 C5 1.469(14) . ?
N1 C3 1.514(14) . ?
N1 C6 1.522(13) . ?
C6 C1 1.475(17) . ?
C5 C2 1.538(15) . ?
C4 N2 1.481(18) . ?
C4 C1 1.524(16) . ?
